data_4070953
loop_
_publ_author_name
'Hadzovic, Alen'
'Song, Datong'

_publ_section_title
;
 Synthesis, Characterization, and Reactivity of a Versatile Dinuclear
 Palladium \b-Diiminate Complex
;
_journal_issue 6
_journal_name_full Organometallics
_journal_page_first 1290
_journal_paper_doi 10.1021/om701147k
_journal_volume 27
_journal_year 2008
_chemical_formula_moiety 'C38 H38 Cl2 N4 O4 Pd2'
_chemical_formula_sum 'C38 H38 Cl2 N4 O4 Pd2'
_chemical_formula_weight 898.45
_chemical_name_systematic
; 
 ? 
;
_space_group_IT_number 14
_symmetry_cell_setting monoclinic
_symmetry_space_group_name_Hall '-P 2yn'
_symmetry_space_group_name_H-M 'P 1 21/n 1'
_atom_sites_solution_hydrogens geom
_atom_sites_solution_primary direct
_atom_sites_solution_secondary difmap
_audit_creation_method SHELXL-97
_cell_angle_alpha 90.00
_cell_angle_beta 90.086(1)
_cell_angle_gamma 90.00
_cell_formula_units_Z 4
_cell_length_a 17.8544(4)
_cell_length_b 11.2625(2)
_cell_length_c 18.3314(4)
_cell_measurement_reflns_used 28397
_cell_measurement_temperature 150(2)
_cell_measurement_theta_max 27.50
_cell_measurement_theta_min 2.91
_cell_volume 3686.17(13)
_computing_structure_refinement 'SHELXL-97 (Sheldrick, 1997)'
_computing_structure_solution 'SHELXS-97 (Sheldrick, 1990)'
_diffrn_ambient_temperature 150(2)
_diffrn_measured_fraction_theta_full 0.994
_diffrn_measured_fraction_theta_max 0.994
_diffrn_radiation_monochromator graphite
_diffrn_radiation_source 'fine-focus sealed tube'
_diffrn_radiation_type MoK\a
_diffrn_radiation_wavelength 0.71073
_diffrn_reflns_av_R_equivalents 0.0529
_diffrn_reflns_av_sigmaI/netI 0.0655
_diffrn_reflns_limit_h_max 23
_diffrn_reflns_limit_h_min -23
_diffrn_reflns_limit_k_max 14
_diffrn_reflns_limit_k_min -14
_diffrn_reflns_limit_l_max 23
_diffrn_reflns_limit_l_min -23
_diffrn_reflns_number 28397
_diffrn_reflns_theta_full 27.50
_diffrn_reflns_theta_max 27.50
_diffrn_reflns_theta_min 2.91
_exptl_absorpt_coefficient_mu 1.167
_exptl_absorpt_correction_T_max 0.872
_exptl_absorpt_correction_T_min 0.806
_exptl_absorpt_correction_type multi-scan
_exptl_absorpt_process_details
;
multi-scan from symmetry-related measurements 
 Sortav (Blessing 1995)
;
_exptl_crystal_colour 'dark brown'
_exptl_crystal_density_diffrn 1.620
_exptl_crystal_density_method 'not measured'
_exptl_crystal_description prism
_exptl_crystal_F_000 1808
_exptl_crystal_size_max 0.15
_exptl_crystal_size_mid 0.14
_exptl_crystal_size_min 0.12
_refine_diff_density_max 1.138
_refine_diff_density_min -0.891
_refine_diff_density_rms 0.114
_refine_ls_extinction_method none
_refine_ls_goodness_of_fit_ref 1.038
_refine_ls_hydrogen_treatment constr
_refine_ls_matrix_type full
_refine_ls_number_parameters 457
_refine_ls_number_reflns 8399
_refine_ls_number_restraints 0
_refine_ls_restrained_S_all 1.038
_refine_ls_R_factor_all 0.0733
_refine_ls_R_factor_gt 0.0413
_refine_ls_shift/su_max 0.010
_refine_ls_shift/su_mean 0.000
_refine_ls_structure_factor_coef Fsqd
_refine_ls_weighting_details 'calc w=1/[\s^2^(Fo^2^)+(0.0384P)^2^+1.0872P] where P=(Fo^2^+2Fc^2^)/3'
_refine_ls_weighting_scheme calc
_refine_ls_wR_factor_gt 0.0832
_refine_ls_wR_factor_ref 0.0961
_reflns_number_gt 5962
_reflns_number_total 8399
_reflns_threshold_expression >2sigma(I)
_cod_data_source_file om701147k-file002.cif
_cod_data_source_block Complex5
_cod_depositor_comments
;
The following automatic conversions were performed:

'_symmetry_cell_setting' value 'Monoclinic' changed to 'monoclinic'
according to /home/saulius/struct/CIF-dictionaries/cif_core.dic
dictionary named 'cif_core.dic' version 2.4.1 from 2010-06-29.

Automatic conversion script
Id: cif_fix_values 1715 2011-07-08 13:25:40Z adriana 
;
_cod_original_sg_symbol_H-M 'P 21/n'
_cod_database_code 4070953

loop_
_symmetry_equiv_pos_as_xyz
'x, y, z'
'-x+1/2, y+1/2, -z+1/2'
'-x, -y, -z'
'x-1/2, -y-1/2, z-1/2'

loop_
_atom_site_label
_atom_site_type_symbol
_atom_site_fract_x
_atom_site_fract_y
_atom_site_fract_z
_atom_site_U_iso_or_equiv
_atom_site_adp_type
_atom_site_occupancy
_atom_site_symmetry_multiplicity
_atom_site_calc_flag
_atom_site_refinement_flags
Pd1 Pd 0.918201(15) 0.37416(2) 0.201145(14) 0.02558(9) Uani 1 1 d .
Pd2 Pd 0.965488(15) 0.29985(2) 0.353308(14) 0.02678(9) Uani 1 1 d .
Cl1 Cl 1.17393(5) 0.25261(9) 0.14251(6) 0.0419(2) Uani 1 1 d .
Cl2 Cl 1.17420(6) 0.02023(9) 0.29012(6) 0.0515(3) Uani 1 1 d .
N1 N 1.00106(17) 0.4670(2) 0.15641(15) 0.0281(7) Uani 1 1 d .
N2 N 0.95234(16) 0.2372(2) 0.14220(15) 0.0273(7) Uani 1 1 d .
N3 N 1.07606(17) 0.3161(2) 0.35636(16) 0.0297(7) Uani 1 1 d .
N4 N 0.97437(17) 0.1233(2) 0.35795(16) 0.0312(7) Uani 1 1 d .
C1 C 1.1294(2) 0.5039(3) 0.1144(2) 0.0375(9) Uani 1 1 d .
H1A H 1.1080 0.5747 0.0940 0.056 Uiso 1 1 calc R
H1B H 1.1582 0.4636 0.0778 0.056 Uiso 1 1 calc R
H1C H 1.1613 0.5246 0.1546 0.056 Uiso 1 1 calc R
C2 C 1.0678(2) 0.4236(3) 0.14077(18) 0.0286(8) Uani 1 1 d .
C3 C 1.0803(2) 0.3002(3) 0.14508(19) 0.0287(8) Uani 1 1 d .
C4 C 1.0249(2) 0.2139(3) 0.13318(18) 0.0283(8) Uani 1 1 d .
C5 C 1.0488(2) 0.0920(3) 0.1089(2) 0.0355(9) Uani 1 1 d .
H5A H 1.0052 0.0445 0.0993 0.053 Uiso 1 1 calc R
H5B H 1.0781 0.0554 0.1466 0.053 Uiso 1 1 calc R
H5C H 1.0782 0.0984 0.0653 0.053 Uiso 1 1 calc R
C6 C 0.9797(2) 0.5847(3) 0.13373(19) 0.0288(8) Uani 1 1 d .
C7 C 0.9347(2) 0.5975(3) 0.0731(2) 0.0316(9) Uani 1 1 d .
H7A H 0.9196 0.5306 0.0473 0.038 Uiso 1 1 calc R
C8 C 0.9118(2) 0.7087(3) 0.0503(2) 0.0336(9) Uani 1 1 d .
H8A H 0.8818 0.7167 0.0091 0.040 Uiso 1 1 calc R
C9 C 0.9336(2) 0.8077(3) 0.0890(2) 0.0355(9) Uani 1 1 d .
H9A H 0.9186 0.8829 0.0738 0.043 Uiso 1 1 calc R
C10 C 0.9775(2) 0.7954(3) 0.1501(2) 0.0386(10) Uani 1 1 d .
H10A H 0.9922 0.8625 0.1761 0.046 Uiso 1 1 calc R
C11 C 1.0003(2) 0.6836(3) 0.1734(2) 0.0363(9) Uani 1 1 d .
H11A H 1.0291 0.6755 0.2154 0.044 Uiso 1 1 calc R
C12 C 0.89856(19) 0.1778(3) 0.0968(2) 0.0272(8) Uani 1 1 d .
C13 C 0.8428(2) 0.1053(3) 0.1252(2) 0.0352(9) Uani 1 1 d .
H13A H 0.8397 0.0935 0.1754 0.042 Uiso 1 1 calc R
C14 C 0.7917(2) 0.0503(3) 0.0790(2) 0.0392(10) Uani 1 1 d .
H14A H 0.7542 0.0024 0.0984 0.047 Uiso 1 1 calc R
C15 C 0.7962(2) 0.0664(3) 0.0046(2) 0.0408(10) Uani 1 1 d .
H15A H 0.7627 0.0281 -0.0263 0.049 Uiso 1 1 calc R
C16 C 0.8508(2) 0.1396(3) -0.0239(2) 0.0391(10) Uani 1 1 d .
H16A H 0.8536 0.1516 -0.0740 0.047 Uiso 1 1 calc R
C17 C 0.9016(2) 0.1953(3) 0.0221(2) 0.0327(9) Uani 1 1 d .
H17A H 0.9380 0.2450 0.0026 0.039 Uiso 1 1 calc R
C18 C 1.2083(2) 0.2614(4) 0.3419(2) 0.0469(11) Uani 1 1 d .
H18A H 1.2161 0.3313 0.3709 0.070 Uiso 1 1 calc R
H18B H 1.2262 0.2753 0.2932 0.070 Uiso 1 1 calc R
H18C H 1.2352 0.1960 0.3630 0.070 Uiso 1 1 calc R
C19 C 1.1258(2) 0.2325(3) 0.3394(2) 0.0349(9) Uani 1 1 d .
C20 C 1.1036(2) 0.1150(3) 0.3238(2) 0.0336(9) Uani 1 1 d .
C21 C 1.0352(2) 0.0614(3) 0.3405(2) 0.0358(9) Uani 1 1 d .
C22 C 1.0301(2) -0.0728(3) 0.3432(2) 0.0466(11) Uani 1 1 d .
H22A H 0.9890 -0.0957 0.3738 0.070 Uiso 1 1 calc R
H22B H 1.0759 -0.1046 0.3626 0.070 Uiso 1 1 calc R
H22C H 1.0222 -0.1031 0.2948 0.070 Uiso 1 1 calc R
C23 C 1.10097(19) 0.4334(3) 0.37632(19) 0.0287(8) Uani 1 1 d .
C24 C 1.1294(2) 0.5090(3) 0.3234(2) 0.0382(10) Uani 1 1 d .
H24A H 1.1334 0.4831 0.2754 0.046 Uiso 1 1 calc R
C25 C 1.1519(2) 0.6231(4) 0.3420(2) 0.0431(10) Uani 1 1 d .
H25A H 1.1712 0.6735 0.3065 0.052 Uiso 1 1 calc R
C26 C 1.1454(2) 0.6616(4) 0.4128(2) 0.0400(10) Uani 1 1 d .
H26A H 1.1609 0.7379 0.4253 0.048 Uiso 1 1 calc R
C27 C 1.1161(2) 0.5873(4) 0.4654(2) 0.0406(10) Uani 1 1 d .
H27A H 1.1117 0.6137 0.5133 0.049 Uiso 1 1 calc R
C28 C 1.0932(2) 0.4734(3) 0.4472(2) 0.0360(9) Uani 1 1 d .
H28A H 1.0726 0.4240 0.4825 0.043 Uiso 1 1 calc R
C29 C 0.9094(2) 0.0628(3) 0.3867(2) 0.0324(9) Uani 1 1 d .
C30 C 0.8589(2) 0.0065(3) 0.3404(2) 0.0387(10) Uani 1 1 d .
H30A H 0.8664 0.0079 0.2902 0.046 Uiso 1 1 calc R
C31 C 0.7971(2) -0.0516(3) 0.3692(3) 0.0462(11) Uani 1 1 d .
H31A H 0.7636 -0.0902 0.3384 0.055 Uiso 1 1 calc R
C32 C 0.7854(3) -0.0521(4) 0.4430(3) 0.0544(12) Uani 1 1 d .
H32A H 0.7440 -0.0913 0.4622 0.065 Uiso 1 1 calc R
C33 C 0.8349(3) 0.0056(4) 0.4888(3) 0.0601(13) Uani 1 1 d .
H33A H 0.8267 0.0055 0.5389 0.072 Uiso 1 1 calc R
C34 C 0.8966(3) 0.0634(4) 0.4604(2) 0.0456(11) Uani 1 1 d .
H34A H 0.9296 0.1028 0.4914 0.055 Uiso 1 1 calc R
C35 C 0.8079(2) 0.2767(3) 0.3053(2) 0.0278(8) Uani 1 1 d .
C36 C 0.7280(2) 0.2466(4) 0.3214(2) 0.0420(10) Uani 1 1 d .
H36A H 0.7153 0.1727 0.2983 0.063 Uiso 1 1 calc R
H36B H 0.6960 0.3083 0.3031 0.063 Uiso 1 1 calc R
H36C H 0.7214 0.2393 0.3732 0.063 Uiso 1 1 calc R
C37 C 0.9102(2) 0.5452(3) 0.3213(2) 0.0299(8) Uani 1 1 d .
C38 C 0.8920(2) 0.6676(3) 0.3504(2) 0.0401(10) Uani 1 1 d .
H38A H 0.8987 0.7253 0.3124 0.060 Uiso 1 1 calc R
H38B H 0.9248 0.6858 0.3904 0.060 Uiso 1 1 calc R
H38C H 0.8410 0.6694 0.3669 0.060 Uiso 1 1 calc R
O1 O 0.82525(13) 0.2870(2) 0.23903(13) 0.0301(6) Uani 1 1 d .
O2 O 0.85145(14) 0.28939(19) 0.35896(13) 0.0296(6) Uani 1 1 d .
O3 O 0.88430(14) 0.5201(2) 0.25924(13) 0.0310(6) Uani 1 1 d .
O4 O 0.95066(13) 0.4799(2) 0.36120(13) 0.0302(6) Uani 1 1 d .

loop_
_atom_site_aniso_label
_atom_site_aniso_U_11
_atom_site_aniso_U_22
_atom_site_aniso_U_33
_atom_site_aniso_U_23
_atom_site_aniso_U_13
_atom_site_aniso_U_12
Pd1 0.02362(16) 0.02572(15) 0.02741(15) 0.00111(11) 0.00075(12) 0.00032(11)
Pd2 0.02454(17) 0.02636(15) 0.02942(16) -0.00006(11) -0.00262(12) -0.00061(11)
Cl1 0.0250(5) 0.0474(6) 0.0534(6) 0.0040(5) -0.0017(5) 0.0034(4)
Cl2 0.0463(7) 0.0479(6) 0.0604(7) -0.0076(5) 0.0009(6) 0.0159(5)
N1 0.0281(17) 0.0265(15) 0.0297(16) -0.0002(13) 0.0002(13) -0.0013(13)
N2 0.0249(17) 0.0294(15) 0.0275(16) -0.0020(13) 0.0018(13) -0.0008(13)
N3 0.0221(17) 0.0327(17) 0.0342(17) -0.0019(14) -0.0037(14) -0.0004(13)
N4 0.0333(19) 0.0261(16) 0.0341(17) 0.0014(13) -0.0055(15) -0.0005(14)
C1 0.032(2) 0.042(2) 0.038(2) 0.0043(18) 0.0029(18) -0.0071(18)
C2 0.026(2) 0.036(2) 0.0234(18) 0.0024(16) -0.0019(16) -0.0021(17)
C3 0.0185(19) 0.034(2) 0.034(2) 0.0025(16) 0.0017(16) 0.0028(15)
C4 0.032(2) 0.0308(19) 0.0225(18) 0.0044(15) 0.0010(16) 0.0022(16)
C5 0.034(2) 0.0296(19) 0.043(2) 0.0022(17) 0.0021(19) 0.0048(17)
C6 0.028(2) 0.0276(18) 0.0303(19) 0.0057(16) 0.0043(17) -0.0041(16)
C7 0.031(2) 0.031(2) 0.033(2) -0.0026(16) 0.0042(17) -0.0020(16)
C8 0.032(2) 0.039(2) 0.030(2) 0.0083(17) 0.0006(17) 0.0016(17)
C9 0.040(2) 0.031(2) 0.035(2) 0.0063(17) 0.0102(19) 0.0028(17)
C10 0.050(3) 0.030(2) 0.035(2) -0.0032(17) 0.007(2) -0.0079(18)
C11 0.051(3) 0.030(2) 0.0278(19) 0.0008(16) -0.0020(19) -0.0089(18)
C12 0.021(2) 0.0218(17) 0.038(2) -0.0032(16) 0.0000(17) 0.0028(15)
C13 0.033(2) 0.033(2) 0.039(2) -0.0012(17) 0.0040(19) 0.0000(17)
C14 0.026(2) 0.034(2) 0.058(3) -0.005(2) 0.004(2) -0.0006(17)
C15 0.026(2) 0.041(2) 0.056(3) -0.011(2) -0.008(2) 0.0010(18)
C16 0.036(2) 0.045(2) 0.036(2) -0.0039(19) -0.0082(19) 0.0033(19)
C17 0.027(2) 0.034(2) 0.038(2) 0.0016(17) 0.0020(18) -0.0001(16)
C18 0.031(2) 0.053(3) 0.056(3) -0.010(2) -0.006(2) 0.005(2)
C19 0.028(2) 0.042(2) 0.035(2) -0.0035(18) -0.0055(17) 0.0073(18)
C20 0.032(2) 0.034(2) 0.034(2) -0.0039(17) -0.0033(18) 0.0078(17)
C21 0.042(3) 0.033(2) 0.033(2) 0.0011(17) -0.0118(19) 0.0051(18)
C22 0.055(3) 0.031(2) 0.054(3) -0.0028(19) -0.011(2) 0.006(2)
C23 0.022(2) 0.034(2) 0.0309(19) -0.0011(16) -0.0012(16) -0.0053(16)
C24 0.034(2) 0.051(2) 0.030(2) -0.0059(18) -0.0015(18) -0.0099(19)
C25 0.036(3) 0.049(3) 0.044(2) 0.006(2) -0.006(2) -0.010(2)
C26 0.028(2) 0.037(2) 0.055(3) -0.008(2) -0.005(2) -0.0052(18)
C27 0.026(2) 0.053(2) 0.043(2) -0.018(2) -0.0048(19) 0.0048(19)
C28 0.028(2) 0.048(2) 0.033(2) 0.0007(18) 0.0006(17) -0.0022(18)
C29 0.034(2) 0.0249(18) 0.038(2) 0.0024(17) -0.0021(18) 0.0002(16)
C30 0.043(3) 0.033(2) 0.040(2) -0.0007(18) -0.008(2) -0.0017(19)
C31 0.037(3) 0.035(2) 0.067(3) -0.003(2) -0.012(2) -0.0072(19)
C32 0.048(3) 0.047(3) 0.069(3) 0.006(2) 0.008(3) -0.013(2)
C33 0.068(4) 0.067(3) 0.044(3) 0.010(2) 0.004(2) -0.020(3)
C34 0.056(3) 0.047(2) 0.034(2) 0.0022(19) -0.007(2) -0.016(2)
C35 0.024(2) 0.0241(18) 0.035(2) -0.0003(16) 0.0063(17) -0.0008(15)
C36 0.030(2) 0.052(2) 0.045(2) -0.002(2) 0.0089(19) -0.007(2)
C37 0.027(2) 0.0278(19) 0.034(2) -0.0005(17) 0.0042(17) -0.0021(16)
C38 0.048(3) 0.0286(19) 0.044(2) -0.0035(18) 0.001(2) 0.0035(18)
O1 0.0242(14) 0.0361(14) 0.0300(14) 0.0012(11) -0.0007(11) -0.0017(11)
O2 0.0253(14) 0.0329(13) 0.0307(13) -0.0007(11) 0.0020(12) -0.0021(11)
O3 0.0325(15) 0.0289(13) 0.0315(14) 0.0023(11) 0.0029(12) 0.0066(11)
O4 0.0271(14) 0.0275(13) 0.0359(14) 0.0008(11) -0.0087(11) -0.0027(11)

loop_
_atom_type_symbol
_atom_type_description
_atom_type_scat_dispersion_real
_atom_type_scat_dispersion_imag
_atom_type_scat_source
C C 0.0033 0.0016 'International Tables Vol C Tables 4.2.6.8 and 6.1.1.4'
H H 0.0000 0.0000 'International Tables Vol C Tables 4.2.6.8 and 6.1.1.4'
N N 0.0061 0.0033 'International Tables Vol C Tables 4.2.6.8 and 6.1.1.4'
O O 0.0106 0.0060 'International Tables Vol C Tables 4.2.6.8 and 6.1.1.4'
Cl Cl 0.1484 0.1585 'International Tables Vol C Tables 4.2.6.8 and 6.1.1.4'
Pd Pd -0.9988 1.0072 'International Tables Vol C Tables 4.2.6.8 and 6.1.1.4'

loop_
_geom_angle_atom_site_label_1
_geom_angle_atom_site_label_2
_geom_angle_atom_site_label_3
_geom_angle
N2 Pd1 N1 87.39(11)
N2 Pd1 O3 177.88(10)
N1 Pd1 O3 90.77(11)
N2 Pd1 O1 93.57(10)
N1 Pd1 O1 173.74(11)
O3 Pd1 O1 88.15(10)
N3 Pd2 N4 90.67(12)
N3 Pd2 O2 175.06(11)
N4 Pd2 O2 91.12(11)
N3 Pd2 O4 92.03(11)
N4 Pd2 O4 172.90(11)
O2 Pd2 O4 85.67(9)
C2 N1 C6 121.2(3)
C2 N1 Pd1 124.5(2)
C6 N1 Pd1 113.9(2)
C4 N2 C12 119.1(3)
C4 N2 Pd1 121.4(2)
C12 N2 Pd1 118.3(2)
C19 N3 C23 120.1(3)
C19 N3 Pd2 126.3(3)
C23 N3 Pd2 113.5(2)
C21 N4 C29 119.8(3)
C21 N4 Pd2 125.2(3)
C29 N4 Pd2 114.9(2)
N1 C2 C3 119.8(3)
N1 C2 C1 120.5(3)
C3 C2 C1 119.6(3)
C4 C3 C2 124.1(3)
C4 C3 Cl1 117.1(3)
C2 C3 Cl1 116.8(3)
N2 C4 C3 122.0(3)
N2 C4 C5 119.5(3)
C3 C4 C5 118.5(3)
C7 C6 C11 119.7(3)
C7 C6 N1 118.9(3)
C11 C6 N1 121.3(3)
C6 C7 C8 120.8(3)
C9 C8 C7 119.6(4)
C10 C9 C8 119.9(3)
C9 C10 C11 120.6(4)
C6 C11 C10 119.4(4)
C17 C12 C13 118.9(3)
C17 C12 N2 118.7(3)
C13 C12 N2 122.4(3)
C12 C13 C14 120.3(4)
C15 C14 C13 120.3(4)
C16 C15 C14 119.8(4)
C15 C16 C17 120.1(4)
C12 C17 C16 120.7(3)
N3 C19 C20 121.5(4)
N3 C19 C18 119.5(3)
C20 C19 C18 118.8(3)
C21 C20 C19 127.4(3)
C21 C20 Cl2 116.1(3)
C19 C20 Cl2 115.9(3)
N4 C21 C20 122.7(3)
N4 C21 C22 117.8(4)
C20 C21 C22 119.4(3)
C28 C23 C24 119.7(3)
C28 C23 N3 120.4(3)
C24 C23 N3 119.9(3)
C23 C24 C25 120.2(4)
C26 C25 C24 119.9(4)
C25 C26 C27 120.1(4)
C26 C27 C28 120.3(4)
C23 C28 C27 119.9(4)
C34 C29 C30 119.7(4)
C34 C29 N4 119.4(3)
C30 C29 N4 120.9(3)
C31 C30 C29 119.9(4)
C32 C31 C30 120.1(4)
C31 C32 C33 120.0(4)
C32 C33 C34 120.2(4)
C29 C34 C33 120.2(4)
O1 C35 O2 126.2(3)
O1 C35 C36 116.6(3)
O2 C35 C36 117.3(3)
O3 C37 O4 127.0(3)
O3 C37 C38 116.4(3)
O4 C37 C38 116.6(3)
C35 O1 Pd1 124.8(2)
C35 O2 Pd2 125.5(2)
C37 O3 Pd1 122.7(2)
C37 O4 Pd2 127.5(2)

loop_
_geom_bond_atom_site_label_1
_geom_bond_atom_site_label_2
_geom_bond_distance
Pd1 N2 1.979(3)
Pd1 N1 1.989(3)
Pd1 O3 2.049(2)
Pd1 O1 2.050(2)
Pd2 N3 1.983(3)
Pd2 N4 1.995(3)
Pd2 O2 2.042(2)
Pd2 O4 2.049(2)
Cl1 C3 1.755(4)
Cl2 C20 1.764(4)
N1 C2 1.319(4)
N1 C6 1.440(4)
N2 C4 1.333(4)
N2 C12 1.435(4)
N3 C19 1.331(5)
N3 C23 1.441(4)
N4 C21 1.330(5)
N4 C29 1.445(5)
C1 C2 1.505(5)
C2 C3 1.409(5)
C3 C4 1.404(5)
C4 C5 1.504(5)
C6 C7 1.377(5)
C6 C11 1.380(5)
C7 C8 1.381(5)
C8 C9 1.378(5)
C9 C10 1.373(5)
C10 C11 1.390(5)
C12 C17 1.385(5)
C12 C13 1.389(5)
C13 C14 1.390(5)
C14 C15 1.379(5)
C15 C16 1.379(5)
C16 C17 1.388(5)
C18 C19 1.510(5)
C19 C20 1.410(5)
C20 C21 1.396(5)
C21 C22 1.514(5)
C23 C28 1.381(5)
C23 C24 1.386(5)
C24 C25 1.388(5)
C25 C26 1.374(6)
C26 C27 1.380(6)
C27 C28 1.387(5)
C29 C34 1.372(5)
C29 C30 1.390(5)
C30 C31 1.388(6)
C31 C32 1.368(6)
C32 C33 1.381(6)
C33 C34 1.382(6)
C35 O1 1.259(4)
C35 O2 1.261(4)
C35 C36 1.497(5)
C37 O3 1.259(4)
C37 O4 1.263(4)
C37 C38 1.513(5)
